data_7004830
loop_
_publ_author_name
'Huang, Deguang'
'Zhang, Xiaofeng'
'Ma, Chengbing'
'Chen, Hui'
'Chen, Changneng'
'Liu, Qiutian'
'Zhang, Chunxi'
'Liao, Daizheng'
'Li, Licun'

_publ_section_title
;
 Aggregation of tetranuclear Mn building blocks with alkali ion.
 Syntheses, crystal structures and chemical behaviors of monomer, dimer
 and polymer containing [Mn4(mu3-O)2]8+ units.
;
_journal_issue 6
_journal_name_full 'Dalton transactions (Cambridge, England : 2003)'
_journal_page_first 680
_journal_page_last 688
_journal_paper_doi 10.1039/b609948c
_journal_year 2007
_chemical_formula_moiety '(NBu4)[Mn4O2(AcO)7(pyz)2] 4(C2H5O)'
_chemical_formula_sum 'C48 H87 Mn4 N5 O24'
_chemical_formula_weight 1337.99
_chemical_name_systematic
;
?
;
_space_group_IT_number 7
_symmetry_cell_setting monoclinic
_symmetry_space_group_name_Hall 'P -2yac'
_symmetry_space_group_name_H-M 'P 1 n 1'
_atom_sites_solution_hydrogens geom
_atom_sites_solution_primary direct
_atom_sites_solution_secondary difmap
_audit_creation_method SHELXL-97
_cell_angle_alpha 90.00
_cell_angle_beta 91.4220(10)
_cell_angle_gamma 90.00
_cell_formula_units_Z 2
_cell_length_a 11.53670(10)
_cell_length_b 12.4167(2)
_cell_length_c 23.1596(4)
_cell_measurement_reflns_used 5552
_cell_measurement_temperature 293(2)
_cell_measurement_theta_max 24.97
_cell_measurement_theta_min 1.64
_cell_volume 3316.54(8)
_computing_cell_refinement 'Siemens SMART & SAINT'
_computing_data_collection 'Siemens SMART'
_computing_data_reduction 'Siemens XPREP'
_computing_molecular_graphics 'Bruker SHELXTL'
_computing_publication_material 'Bruker SHELXTL'
_computing_structure_refinement 'SHELXL-97 (Sheldrick, 1997)'
_computing_structure_solution 'SHELXS-97 (Sheldrick, 1990)'
_diffrn_ambient_temperature 293(2)
_diffrn_measured_fraction_theta_full 0.987
_diffrn_measured_fraction_theta_max 0.987
_diffrn_measurement_device_type 'CCD area detector'
_diffrn_measurement_method 'phi and omega scans'
_diffrn_radiation_monochromator graphite
_diffrn_radiation_source 'fine-focus sealed tube'
_diffrn_radiation_type MoK\a
_diffrn_radiation_wavelength 0.71073
_diffrn_reflns_av_R_equivalents 0.0576
_diffrn_reflns_av_sigmaI/netI 0.0366
_diffrn_reflns_limit_h_max 13
_diffrn_reflns_limit_h_min -13
_diffrn_reflns_limit_k_max 14
_diffrn_reflns_limit_k_min 0
_diffrn_reflns_limit_l_max 27
_diffrn_reflns_limit_l_min 0
_diffrn_reflns_number 11311
_diffrn_reflns_theta_full 24.97
_diffrn_reflns_theta_max 24.97
_diffrn_reflns_theta_min 1.76
_diffrn_standards_decay_% 0
_diffrn_standards_interval_count 0
_diffrn_standards_interval_time 0
_diffrn_standards_number 0
_exptl_absorpt_coefficient_mu 0.818
_exptl_absorpt_correction_T_max 0.730
_exptl_absorpt_correction_T_min 0.524
_exptl_absorpt_correction_type numerical
_exptl_absorpt_process_details XPREP
_exptl_crystal_colour black
_exptl_crystal_density_diffrn 1.340
_exptl_crystal_density_method 'not measured'
_exptl_crystal_description block
_exptl_crystal_F_000 1404
_exptl_crystal_size_max .24
_exptl_crystal_size_mid .18
_exptl_crystal_size_min .16
_refine_diff_density_max 0.502
_refine_diff_density_min -0.299
_refine_diff_density_rms 0.066
_refine_ls_abs_structure_details 'Flack H D (1983), Acta Cryst. A39, 876-881'
_refine_ls_abs_structure_Flack 0.41(8)
_refine_ls_extinction_method none
_refine_ls_goodness_of_fit_ref 1.283
_refine_ls_hydrogen_treatment constr
_refine_ls_matrix_type full
_refine_ls_number_parameters 738
_refine_ls_number_reflns 5759
_refine_ls_number_restraints 14
_refine_ls_restrained_S_all 1.291
_refine_ls_R_factor_all 0.0811
_refine_ls_R_factor_gt 0.0615
_refine_ls_shift/su_max 0.000
_refine_ls_shift/su_mean 0.000
_refine_ls_structure_factor_coef Fsqd
_refine_ls_weighting_details 'calc w=1/[\s^2^(Fo^2^)+(0.0359P)^2^+5.8736P] where P=(Fo^2^+2Fc^2^)/3'
_refine_ls_weighting_scheme calc
_refine_ls_wR_factor_gt 0.1278
_refine_ls_wR_factor_ref 0.1499
_reflns_number_gt 4925
_reflns_number_total 6047
_reflns_threshold_expression >2sigma(I)
_cod_data_source_file b609948c.txt
_cod_data_source_block complex_1
_cod_depositor_comments
;
The following automatic conversions were performed:
'_symmetry_cell_setting' value 'Monoclinic' changed to 'monoclinic'
according to '/home/saulius/struct/CIF-dictionaries/cif_core.dic'
dictionary named 'cif_core.dic' version 2.4.1 from 2010-06-29.

Automatic conversion script
Id: cif_fix_enum 1527 2010-12-29 10:47:43Z saulius 
;
_cod_original_sg_symbol_H-M Pn
_cod_database_code 7004830

loop_
_symmetry_equiv_pos_as_xyz
'x, y, z'
'x+1/2, -y, z+1/2'

loop_
_atom_site_label
_atom_site_type_symbol
_atom_site_fract_x
_atom_site_fract_y
_atom_site_fract_z
_atom_site_U_iso_or_equiv
_atom_site_adp_type
_atom_site_occupancy
_atom_site_symmetry_multiplicity
_atom_site_calc_flag
_atom_site_refinement_flags
_atom_site_disorder_assembly
_atom_site_disorder_group
Mn1 Mn 0.47628(13) 0.67373(12) 0.14978(7) 0.0531(4) Uani 1 1 d . . .
Mn2 Mn 0.68013(13) 0.57809(13) 0.05843(7) 0.0522(4) Uani 1 1 d . . .
Mn3 Mn 0.44306(12) 0.56100(13) 0.02101(7) 0.0514(4) Uani 1 1 d . . .
Mn4 Mn 0.63916(13) 0.63279(11) -0.08087(7) 0.0464(4) Uani 1 1 d . . .
O1 O 0.4254(7) 0.7478(6) 0.2186(3) 0.065(2) Uani 1 1 d . . .
O2 O 0.3899(10) 0.7359(9) 0.3122(4) 0.105(3) Uani 1 1 d . . .
O3 O 0.6516(8) 0.7083(7) 0.1788(4) 0.071(2) Uani 1 1 d . . .
O4 O 0.7608(7) 0.5856(7) 0.1332(3) 0.066(2) Uani 1 1 d . . .
O5 O 0.4449(7) 0.8038(6) 0.1052(3) 0.068(2) Uani 1 1 d . . .
O6 O 0.3954(8) 0.7327(6) 0.0188(3) 0.068(2) Uani 1 1 d . . .
O7 O 0.2998(7) 0.6130(6) 0.1405(3) 0.066(2) Uani 1 1 d . . .
O8 O 0.2957(7) 0.5240(6) 0.0568(3) 0.064(2) Uani 1 1 d . . .
O9 O 0.7071(8) 0.7506(6) 0.0437(3) 0.071(2) Uani 1 1 d . . .
O10 O 0.6688(8) 0.7782(6) -0.0513(3) 0.067(2) Uani 1 1 d . . .
O11 O 0.8344(7) 0.5508(7) 0.0279(3) 0.070(2) Uani 1 1 d . . .
O12 O 0.8129(6) 0.5810(7) -0.0667(3) 0.066(2) Uani 1 1 d . . .
O13 O 0.3620(7) 0.5491(6) -0.0535(3) 0.063(2) Uani 1 1 d . . .
O14 O 0.4641(7) 0.6635(6) -0.1081(3) 0.0618(19) Uani 1 1 d . . .
O15 O 0.6586(8) 0.3972(6) 0.0669(4) 0.066(2) Uani 1 1 d . . .
O16 O 0.4823(7) 0.3840(6) 0.0253(3) 0.0612(19) Uani 1 1 d . . .
O17 O 0.5292(6) 0.5872(5) 0.0913(3) 0.0497(17) Uani 1 1 d . . .
O18 O 0.5928(6) 0.5732(5) -0.0118(3) 0.0459(16) Uani 1 1 d . . .
O19 O 0.6870(6) 0.6753(5) -0.1577(3) 0.0531(16) Uani 1 1 d . . .
O20 O 0.7342(8) 0.6173(7) -0.2453(3) 0.078(2) Uani 1 1 d . . .
O21 O 0.3488(15) 0.2470(14) -0.0584(8) 0.184(7) Uani 1 1 d D . .
H21A H 0.3773 0.2881 -0.0342 0.276 Uiso 1 1 calc R . .
O22 O 0.6478(17) 0.1319(15) 0.2085(10) 0.225(9) Uani 1 1 d D . .
H22A H 0.6622 0.1953 0.2019 0.337 Uiso 1 1 calc R . .
O23 O 0.310(2) 0.8146(18) 0.4216(9) 0.230(10) Uani 1 1 d D . .
H23A H 0.2809 0.7806 0.3947 0.345 Uiso 1 1 calc R . .
O24 O 0.787(2) 0.2956(14) 0.1491(10) 0.239(11) Uani 1 1 d D . .
H24A H 0.7535 0.3323 0.1245 0.359 Uiso 1 1 calc R . .
N1 N 0.4933(7) 0.5485(7) 0.2110(3) 0.053(2) Uani 1 1 d . . .
N2 N 0.5039(10) 0.4116(10) 0.3052(5) 0.081(3) Uani 1 1 d . . .
N3 N 0.6147(8) 0.4855(7) -0.1266(4) 0.053(2) Uani 1 1 d . . .
N4 N 0.6027(10) 0.3095(8) -0.2008(4) 0.075(3) Uani 1 1 d . . .
N5 N 0.7270(8) 0.9659(7) -0.2435(4) 0.066(2) Uani 1 1 d . . .
C1 C 0.5271(11) 0.4501(10) 0.2053(5) 0.065(3) Uani 1 1 d . . .
H1A H 0.5458 0.4249 0.1689 0.078 Uiso 1 1 calc R . .
C2 C 0.5363(11) 0.3798(10) 0.2531(6) 0.073(3) Uani 1 1 d . . .
H2B H 0.5652 0.3106 0.2482 0.087 Uiso 1 1 calc R . .
C3 C 0.4663(11) 0.5113(12) 0.3093(5) 0.078(4) Uani 1 1 d . . .
H3A H 0.4421 0.5351 0.3451 0.093 Uiso 1 1 calc R . .
C4 C 0.4607(11) 0.5819(10) 0.2641(4) 0.063(3) Uani 1 1 d . . .
C5 C 0.4227(10) 0.6963(10) 0.2669(5) 0.064(3) Uani 1 1 d . . .
C6 C 0.7396(13) 0.6536(11) 0.1739(5) 0.067(3) Uani 1 1 d . . .
C7 C 0.8353(14) 0.6581(14) 0.2220(6) 0.103(5) Uani 1 1 d . . .
H7A H 0.8344 0.7275 0.2403 0.154 Uiso 1 1 calc R . .
H7B H 0.9097 0.6464 0.2053 0.154 Uiso 1 1 calc R . .
H7C H 0.8213 0.6032 0.2502 0.154 Uiso 1 1 calc R . .
C8 C 0.4074(11) 0.8081(9) 0.0520(5) 0.062(3) Uani 1 1 d . . .
C9 C 0.3761(16) 0.9204(11) 0.0318(6) 0.100(5) Uani 1 1 d . . .
H9A H 0.4196 0.9378 -0.0018 0.150 Uiso 1 1 calc R . .
H9B H 0.3941 0.9711 0.0620 0.150 Uiso 1 1 calc R . .
H9C H 0.2947 0.9235 0.0223 0.150 Uiso 1 1 calc R . .
C10 C 0.2546(10) 0.5521(10) 0.1053(4) 0.056(3) Uani 1 1 d . . .
C11 C 0.1387(11) 0.5062(12) 0.1190(5) 0.080(4) Uani 1 1 d . . .
H11A H 0.1429 0.4721 0.1562 0.120 Uiso 1 1 calc R . .
H11B H 0.1165 0.4541 0.0902 0.120 Uiso 1 1 calc R . .
H11C H 0.0822 0.5630 0.1195 0.120 Uiso 1 1 calc R . .
C12 C 0.6954(10) 0.8086(9) 0.0000(5) 0.062(3) Uani 1 1 d . . .
C13 C 0.7153(16) 0.9280(10) 0.0065(6) 0.107(5) Uani 1 1 d . . .
H13A H 0.6670 0.9557 0.0363 0.160 Uiso 1 1 calc R . .
H13B H 0.6964 0.9634 -0.0293 0.160 Uiso 1 1 calc R . .
H13C H 0.7952 0.9410 0.0168 0.160 Uiso 1 1 calc R . .
C14 C 0.8734(11) 0.5620(10) -0.0232(5) 0.063(3) Uani 1 1 d . . .
C15 C 1.0022(13) 0.5459(15) -0.0274(6) 0.103(5) Uani 1 1 d . . .
H15A H 1.0246 0.5565 -0.0667 0.154 Uiso 1 1 calc R . .
H15B H 1.0221 0.4741 -0.0154 0.154 Uiso 1 1 calc R . .
H15C H 1.0421 0.5969 -0.0029 0.154 Uiso 1 1 calc R . .
C16 C 0.3735(11) 0.6126(12) -0.0970(5) 0.067(3) Uani 1 1 d . . .
C17 C 0.2710(14) 0.6208(19) -0.1358(7) 0.133(8) Uani 1 1 d . . .
H17A H 0.2954 0.6256 -0.1751 0.200 Uiso 1 1 calc R . .
H17B H 0.2274 0.6839 -0.1263 0.200 Uiso 1 1 calc R . .
H17C H 0.2233 0.5581 -0.1315 0.200 Uiso 1 1 calc R . .
C18 C 0.5762(13) 0.3446(9) 0.0436(5) 0.063(3) Uani 1 1 d . . .
C19 C 0.5924(13) 0.2234(10) 0.0365(8) 0.099(5) Uani 1 1 d . . .
H19A H 0.5182 0.1884 0.0370 0.148 Uiso 1 1 calc R . .
H19B H 0.6407 0.1964 0.0676 0.148 Uiso 1 1 calc R . .
H19C H 0.6284 0.2091 0.0003 0.148 Uiso 1 1 calc R . .
C20 C 0.5733(11) 0.3931(8) -0.1094(5) 0.061(3) Uani 1 1 d . . .
H20A H 0.5494 0.3856 -0.0715 0.074 Uiso 1 1 calc R . .
C21 C 0.5645(12) 0.3065(10) -0.1468(5) 0.075(3) Uani 1 1 d . . .
H21B H 0.5305 0.2433 -0.1338 0.090 Uiso 1 1 calc R . .
C22 C 0.6474(10) 0.4032(9) -0.2168(5) 0.061(3) Uani 1 1 d . . .
H22B H 0.6758 0.4090 -0.2539 0.073 Uiso 1 1 calc R . .
C23 C 0.6538(9) 0.4932(8) -0.1808(4) 0.047(2) Uani 1 1 d . . .
C24 C 0.6946(11) 0.6019(9) -0.1972(4) 0.057(3) Uani 1 1 d . . .
C25 C 0.6204(11) 0.9373(9) -0.2063(5) 0.073(3) Uani 1 1 d . . .
H25A H 0.5555 0.9210 -0.2322 0.088 Uiso 1 1 calc R . .
H25B H 0.6385 0.8723 -0.1847 0.088 Uiso 1 1 calc R . .
C26 C 0.5830(15) 1.0210(11) -0.1650(6) 0.094(4) Uani 1 1 d . . .
H26A H 0.5554 1.0835 -0.1864 0.113 Uiso 1 1 calc R . .
H26B H 0.6489 1.0431 -0.1411 0.113 Uiso 1 1 calc R . .
C27 C 0.4887(16) 0.9812(13) -0.1271(7) 0.102(5) Uani 1 1 d . . .
H27A H 0.5165 0.9179 -0.1065 0.122 Uiso 1 1 calc R . .
H27B H 0.4728 1.0362 -0.0986 0.122 Uiso 1 1 calc R . .
C28 C 0.380(2) 0.954(2) -0.1576(11) 0.182(11) Uani 1 1 d . . .
H28A H 0.3247 0.9290 -0.1304 0.272 Uiso 1 1 calc R . .
H28B H 0.3943 0.8980 -0.1853 0.272 Uiso 1 1 calc R . .
H28C H 0.3503 1.0164 -0.1772 0.272 Uiso 1 1 calc R . .
C29 C 0.7417(11) 0.8691(9) -0.2824(5) 0.074(3) Uani 1 1 d . . .
H29A H 0.6707 0.8596 -0.3051 0.089 Uiso 1 1 calc R . .
H29B H 0.7515 0.8058 -0.2582 0.089 Uiso 1 1 calc R . .
C30 C 0.8420(15) 0.8741(14) -0.3233(7) 0.105(5) Uani 1 1 d . . .
H30A H 0.9147 0.8768 -0.3013 0.126 Uiso 1 1 calc R . .
H30B H 0.8360 0.9387 -0.3467 0.126 Uiso 1 1 calc R . .
C31 C 0.8399(18) 0.7735(16) -0.3626(8) 0.122(6) Uani 1 1 d . . .
H31A H 0.9148 0.7653 -0.3802 0.147 Uiso 1 1 calc R . .
H31B H 0.8258 0.7100 -0.3395 0.147 Uiso 1 1 calc R . .
C32 C 0.750(2) 0.7825(18) -0.4079(9) 0.146(8) Uani 1 1 d . . .
H32A H 0.7498 0.7189 -0.4315 0.218 Uiso 1 1 calc R . .
H32B H 0.7645 0.8444 -0.4314 0.218 Uiso 1 1 calc R . .
H32C H 0.6753 0.7901 -0.3906 0.218 Uiso 1 1 calc R . .
C33 C 0.7042(13) 1.0690(9) -0.2783(6) 0.077(3) Uani 1 1 d . . .
H33A H 0.6878 1.1266 -0.2514 0.092 Uiso 1 1 calc R . .
H33B H 0.7748 1.0880 -0.2977 0.092 Uiso 1 1 calc R . .
C34 C 0.6063(13) 1.0647(11) -0.3231(7) 0.093(4) Uani 1 1 d . . .
H34A H 0.6208 1.0073 -0.3504 0.112 Uiso 1 1 calc R . .
H34B H 0.5339 1.0491 -0.3043 0.112 Uiso 1 1 calc R . .
C35 C 0.5961(16) 1.1700(12) -0.3547(7) 0.099(5) Uani 1 1 d . . .
H35A H 0.6698 1.1865 -0.3719 0.118 Uiso 1 1 calc R . .
H35B H 0.5795 1.2266 -0.3272 0.118 Uiso 1 1 calc R . .
C36 C 0.502(2) 1.1697(17) -0.4018(8) 0.155(8) Uani 1 1 d . . .
H36A H 0.4999 1.2387 -0.4205 0.233 Uiso 1 1 calc R . .
H36B H 0.4285 1.1554 -0.3850 0.233 Uiso 1 1 calc R . .
H36C H 0.5188 1.1149 -0.4296 0.233 Uiso 1 1 calc R . .
C37 C 0.8333(13) 0.9873(11) -0.2065(6) 0.082(4) Uani 1 1 d . . .
H37A H 0.8193 1.0512 -0.1835 0.098 Uiso 1 1 calc R . .
H37B H 0.8969 1.0035 -0.2317 0.098 Uiso 1 1 calc R . .
C38 C 0.8719(13) 0.8970(12) -0.1657(6) 0.090(4) Uani 1 1 d . . .
H38A H 0.8116 0.8835 -0.1382 0.108 Uiso 1 1 calc R . .
H38B H 0.8832 0.8316 -0.1877 0.108 Uiso 1 1 calc R . .
C39 C 0.9807(16) 0.9246(16) -0.1342(8) 0.120(6) Uani 1 1 d . . .
H39A H 0.9701 0.9930 -0.1148 0.144 Uiso 1 1 calc R . .
H39B H 1.0412 0.9343 -0.1621 0.144 Uiso 1 1 calc R . .
C40 C 1.021(2) 0.844(2) -0.0909(10) 0.177(11) Uani 1 1 d . . .
H40A H 1.0913 0.8689 -0.0724 0.266 Uiso 1 1 calc R . .
H40B H 1.0346 0.7767 -0.1097 0.266 Uiso 1 1 calc R . .
H40C H 0.9625 0.8349 -0.0624 0.266 Uiso 1 1 calc R . .
C41 C 0.2415(18) 0.292(2) -0.0810(14) 0.233(18) Uani 1 1 d D . .
H41A H 0.2558 0.3612 -0.0985 0.279 Uiso 1 1 calc R . .
H41B H 0.1875 0.3016 -0.0500 0.279 Uiso 1 1 calc R . .
C42 C 0.193(3) 0.218(4) -0.1236(15) 0.32(3) Uani 1 1 d D . .
H42A H 0.1206 0.2461 -0.1383 0.481 Uiso 1 1 calc R . .
H42B H 0.1807 0.1492 -0.1061 0.481 Uiso 1 1 calc R . .
H42C H 0.2459 0.2106 -0.1548 0.481 Uiso 1 1 calc R . .
C43 C 0.726(3) 0.0644(18) 0.1774(11) 0.30(3) Uani 1 1 d D . .
H43A H 0.8063 0.0733 0.1903 0.365 Uiso 1 1 calc R . .
H43B H 0.7194 0.0742 0.1359 0.365 Uiso 1 1 calc R . .
C44 C 0.673(3) -0.0426(17) 0.1977(14) 0.256(19) Uani 1 1 d D . .
H44A H 0.7138 -0.1018 0.1808 0.384 Uiso 1 1 calc R . .
H44B H 0.5928 -0.0455 0.1859 0.384 Uiso 1 1 calc R . .
H44C H 0.6798 -0.0473 0.2390 0.384 Uiso 1 1 calc R . .
C45 C 0.382(3) 0.744(3) 0.4560(14) 0.26(2) Uani 1 1 d D . .
H45A H 0.4433 0.7151 0.4328 0.306 Uiso 1 1 calc R . .
H45B H 0.3363 0.6851 0.4703 0.306 Uiso 1 1 calc R . .
C46 C 0.434(3) 0.807(4) 0.5058(13) 0.34(3) Uani 1 1 d D . .
H46A H 0.4809 0.7606 0.5295 0.513 Uiso 1 1 calc R . .
H46B H 0.3724 0.8367 0.5284 0.513 Uiso 1 1 calc R . .
H46C H 0.4802 0.8649 0.4913 0.513 Uiso 1 1 calc R . .
C47 C 0.886(2) 0.348(2) 0.1678(16) 0.27(2) Uani 1 1 d D . .
H47A H 0.8665 0.4216 0.1769 0.321 Uiso 1 1 calc R . .
H47B H 0.9402 0.3490 0.1365 0.321 Uiso 1 1 calc R . .
C48 C 0.942(2) 0.299(3) 0.2178(12) 0.217(15) Uani 1 1 d D . .
H48A H 1.0057 0.3432 0.2306 0.326 Uiso 1 1 calc R . .
H48B H 0.9701 0.2287 0.2078 0.326 Uiso 1 1 calc R . .
H48C H 0.8873 0.2925 0.2482 0.326 Uiso 1 1 calc R . .

loop_
_atom_site_aniso_label
_atom_site_aniso_U_11
_atom_site_aniso_U_22
_atom_site_aniso_U_33
_atom_site_aniso_U_23
_atom_site_aniso_U_13
_atom_site_aniso_U_12
Mn1 0.0635(11) 0.0562(9) 0.0398(8) -0.0039(7) 0.0019(7) 0.0026(8)
Mn2 0.0559(10) 0.0647(9) 0.0359(7) 0.0014(7) -0.0004(7) 0.0013(8)
Mn3 0.0563(10) 0.0604(9) 0.0377(8) -0.0045(7) 0.0031(7) -0.0038(8)
Mn4 0.0593(10) 0.0434(7) 0.0363(7) -0.0007(6) 0.0002(6) -0.0031(7)
O1 0.072(5) 0.074(5) 0.048(4) -0.009(4) 0.000(4) 0.009(4)
O2 0.149(9) 0.116(8) 0.051(5) -0.014(5) 0.023(5) 0.032(7)
O3 0.065(6) 0.085(6) 0.064(5) -0.016(4) 0.003(4) -0.010(5)
O4 0.070(6) 0.086(5) 0.042(4) -0.002(4) -0.011(4) 0.005(4)
O5 0.093(6) 0.054(4) 0.057(5) -0.004(3) 0.006(4) -0.002(4)
O6 0.089(6) 0.059(4) 0.056(4) -0.006(4) -0.007(4) 0.015(4)
O7 0.067(5) 0.074(5) 0.056(5) -0.015(4) 0.007(4) -0.004(4)
O8 0.055(5) 0.079(5) 0.058(4) -0.011(4) 0.010(4) -0.013(4)
O9 0.100(7) 0.064(5) 0.048(4) 0.005(4) -0.008(4) -0.023(4)
O10 0.107(6) 0.049(4) 0.044(4) -0.003(3) -0.003(4) -0.004(4)
O11 0.059(5) 0.102(6) 0.049(4) 0.004(4) 0.007(4) 0.003(4)
O12 0.045(4) 0.108(6) 0.044(4) 0.003(4) -0.002(3) 0.003(4)
O13 0.062(5) 0.085(5) 0.042(4) -0.009(4) -0.006(3) -0.010(4)
O14 0.053(5) 0.074(5) 0.058(4) 0.001(4) -0.005(4) 0.008(4)
O15 0.073(6) 0.067(5) 0.059(4) 0.006(4) -0.003(4) 0.004(4)
O16 0.068(6) 0.060(4) 0.057(4) 0.000(4) 0.010(4) 0.000(4)
O17 0.053(5) 0.058(4) 0.038(3) -0.005(3) 0.004(3) -0.006(3)
O18 0.043(4) 0.056(4) 0.038(3) -0.001(3) -0.005(3) -0.009(3)
O19 0.071(5) 0.050(4) 0.039(3) -0.002(3) 0.004(3) -0.011(3)
O20 0.111(7) 0.082(6) 0.041(4) 0.006(4) 0.011(4) -0.012(5)
O21 0.171(16) 0.197(16) 0.185(15) -0.047(13) 0.034(12) -0.043(13)
O22 0.199(18) 0.171(17) 0.31(3) -0.003(17) 0.006(17) 0.004(14)
O23 0.24(3) 0.24(2) 0.21(2) -0.015(18) 0.071(19) 0.054(19)
O24 0.26(3) 0.144(14) 0.31(3) 0.110(16) -0.10(2) -0.023(15)
N1 0.055(5) 0.062(5) 0.042(4) 0.004(4) 0.003(4) 0.006(4)
N2 0.080(8) 0.105(9) 0.058(6) 0.024(6) -0.001(5) 0.003(7)
N3 0.065(6) 0.051(5) 0.042(4) -0.005(4) -0.001(4) 0.005(4)
N4 0.108(8) 0.056(6) 0.061(6) -0.016(5) 0.011(5) -0.001(6)
N5 0.069(6) 0.056(5) 0.073(6) 0.000(5) 0.009(5) -0.012(5)
C1 0.068(8) 0.078(8) 0.047(6) 0.005(6) -0.003(5) 0.001(6)
C2 0.064(8) 0.070(7) 0.083(9) 0.008(7) -0.004(7) 0.002(6)
C3 0.078(9) 0.097(10) 0.058(7) 0.015(7) 0.000(6) 0.014(8)
C4 0.067(8) 0.080(8) 0.040(5) -0.001(5) -0.002(5) -0.003(6)
C5 0.060(7) 0.086(8) 0.046(6) -0.001(6) 0.005(5) 0.004(6)
C6 0.074(9) 0.086(9) 0.041(6) 0.002(6) 0.006(6) -0.015(7)
C7 0.085(11) 0.159(15) 0.064(8) -0.026(9) -0.027(7) 0.006(10)
C8 0.076(8) 0.060(7) 0.050(6) 0.001(5) 0.010(6) 0.009(6)
C9 0.155(15) 0.072(9) 0.075(9) 0.005(7) 0.017(9) 0.031(9)
C10 0.054(7) 0.076(7) 0.038(5) 0.007(5) 0.002(5) 0.009(5)
C11 0.070(8) 0.116(11) 0.055(7) 0.004(7) 0.002(6) -0.016(8)
C12 0.063(7) 0.057(6) 0.068(7) -0.003(6) 0.010(6) -0.003(5)
C13 0.170(17) 0.061(8) 0.088(10) -0.016(7) -0.010(10) -0.022(9)
C14 0.059(8) 0.085(8) 0.046(6) -0.007(5) 0.004(5) 0.003(6)
C15 0.082(10) 0.173(16) 0.054(7) 0.003(9) 0.002(7) 0.011(10)
C16 0.046(7) 0.106(9) 0.048(6) -0.009(7) -0.017(5) 0.021(7)
C17 0.060(9) 0.25(2) 0.087(10) 0.056(13) -0.020(8) -0.011(12)
C18 0.071(9) 0.063(7) 0.057(7) 0.006(6) 0.018(6) 0.001(6)
C19 0.114(14) 0.059(8) 0.125(11) -0.010(8) 0.035(10) 0.009(7)
C20 0.088(8) 0.048(6) 0.049(6) -0.002(5) 0.008(5) -0.001(6)
C21 0.097(9) 0.059(7) 0.070(8) -0.009(6) 0.017(7) -0.016(6)
C22 0.069(8) 0.071(7) 0.042(5) 0.000(5) 0.008(5) 0.009(6)
C23 0.057(6) 0.051(5) 0.032(4) -0.003(4) -0.004(4) 0.010(5)
C24 0.074(8) 0.057(6) 0.040(6) 0.002(5) -0.008(5) 0.005(6)
C25 0.094(9) 0.050(6) 0.077(8) 0.009(6) 0.012(7) -0.001(6)
C26 0.137(13) 0.068(8) 0.078(9) -0.012(7) 0.024(9) 0.011(8)
C27 0.127(14) 0.088(10) 0.091(10) 0.002(8) 0.031(10) 0.010(10)
C28 0.16(2) 0.23(3) 0.16(2) -0.06(2) 0.044(18) -0.01(2)
C29 0.086(9) 0.061(7) 0.075(8) -0.011(6) 0.016(7) -0.002(6)
C30 0.103(12) 0.114(12) 0.100(11) -0.003(9) 0.034(9) 0.005(10)
C31 0.133(16) 0.128(15) 0.108(14) -0.013(11) 0.044(12) 0.024(13)
C32 0.19(2) 0.140(17) 0.105(14) -0.016(13) 0.022(15) -0.008(16)
C33 0.085(10) 0.059(7) 0.085(9) 0.004(6) 0.002(7) -0.005(6)
C34 0.088(10) 0.077(9) 0.114(12) 0.010(8) -0.014(9) -0.013(8)
C35 0.116(13) 0.086(10) 0.094(11) 0.018(8) -0.005(9) -0.003(9)
C36 0.20(2) 0.152(18) 0.113(14) 0.031(13) -0.042(14) -0.024(16)
C37 0.094(11) 0.074(8) 0.077(8) 0.000(6) -0.007(7) -0.021(7)
C38 0.086(10) 0.101(11) 0.083(9) 0.004(8) 0.000(8) 0.008(8)
C39 0.111(14) 0.138(15) 0.110(13) 0.013(11) -0.025(11) -0.004(11)
C40 0.19(3) 0.20(3) 0.133(19) -0.013(17) -0.050(18) 0.07(2)
C41 0.065(14) 0.39(5) 0.24(3) -0.11(3) -0.015(17) -0.03(2)
C42 0.18(3) 0.57(8) 0.20(3) -0.05(4) -0.05(3) -0.04(4)
C43 0.50(6) 0.12(2) 0.27(4) -0.11(2) -0.25(4) 0.15(3)
C44 0.33(5) 0.12(2) 0.31(5) -0.08(2) -0.06(4) 0.02(2)
C45 0.16(3) 0.37(5) 0.24(4) 0.14(4) 0.01(3) 0.04(3)
C46 0.15(3) 0.71(11) 0.16(3) -0.01(4) -0.01(2) 0.13(4)
C47 0.15(3) 0.17(3) 0.48(7) 0.11(3) -0.13(3) -0.03(2)
C48 0.13(2) 0.27(4) 0.25(3) 0.09(3) -0.04(2) -0.02(2)

loop_
_atom_type_symbol
_atom_type_description
_atom_type_scat_dispersion_real
_atom_type_scat_dispersion_imag
_atom_type_scat_source
C C 0.0033 0.0016 'International Tables Vol C Tables 4.2.6.8 and 6.1.1.4'
H H 0.0000 0.0000 'International Tables Vol C Tables 4.2.6.8 and 6.1.1.4'
N N 0.0061 0.0033 'International Tables Vol C Tables 4.2.6.8 and 6.1.1.4'
O O 0.0106 0.0060 'International Tables Vol C Tables 4.2.6.8 and 6.1.1.4'
Mn Mn 0.3368 0.7283 'International Tables Vol C Tables 4.2.6.8 and 6.1.1.4'

loop_
_geom_angle_atom_site_label_1
_geom_angle_atom_site_label_2
_geom_angle_atom_site_label_3
_geom_angle
_geom_angle_site_symmetry_1
_geom_angle_site_symmetry_3
_geom_angle_publ_flag
O17 Mn1 O1 171.9(3) . . ?
O17 Mn1 O5 98.9(3) . . ?
O1 Mn1 O5 89.2(3) . . ?
O17 Mn1 N1 92.1(3) . . ?
O1 Mn1 N1 79.8(3) . . ?
O5 Mn1 N1 168.8(3) . . ?
O17 Mn1 O3 91.1(3) . . ?
O1 Mn1 O3 87.2(3) . . ?
O5 Mn1 O3 99.2(3) . . ?
N1 Mn1 O3 82.3(3) . . ?
O17 Mn1 O7 93.0(3) . . ?
O1 Mn1 O7 86.8(3) . . ?
O5 Mn1 O7 94.2(3) . . ?
N1 Mn1 O7 83.3(3) . . ?
O3 Mn1 O7 165.2(3) . . ?
O18 Mn2 O17 82.8(3) . . ?
O18 Mn2 O4 176.3(4) . . ?
O17 Mn2 O4 93.6(3) . . ?
O18 Mn2 O11 98.7(3) . . ?
O17 Mn2 O11 173.2(3) . . ?
O4 Mn2 O11 84.9(3) . . ?
O18 Mn2 O9 88.4(3) . . ?
O17 Mn2 O9 97.9(3) . . ?
O4 Mn2 O9 91.4(3) . . ?
O11 Mn2 O9 88.8(4) . . ?
O18 Mn2 O15 89.1(3) . . ?
O17 Mn2 O15 85.5(3) . . ?
O4 Mn2 O15 91.3(3) . . ?
O11 Mn2 O15 87.8(3) . . ?
O9 Mn2 O15 175.5(3) . . ?
O18 Mn2 Mn3 41.6(2) . . ?
O17 Mn2 Mn3 41.7(2) . . ?
O4 Mn2 Mn3 134.9(3) . . ?
O11 Mn2 Mn3 138.4(3) . . ?
O9 Mn2 Mn3 99.4(3) . . ?
O15 Mn2 Mn3 81.2(2) . . ?
O18 Mn3 O17 82.5(3) . . ?
O18 Mn3 O13 94.1(3) . . ?
O17 Mn3 O13 173.8(3) . . ?
O18 Mn3 O8 170.7(3) . . ?
O17 Mn3 O8 96.8(3) . . ?
O13 Mn3 O8 87.4(3) . . ?
O18 Mn3 O6 98.2(3) . . ?
O17 Mn3 O6 88.8(3) . . ?
O13 Mn3 O6 86.5(3) . . ?
O8 Mn3 O6 91.0(3) . . ?
O18 Mn3 O16 84.9(3) . . ?
O17 Mn3 O16 91.6(3) . . ?
O13 Mn3 O16 93.3(3) . . ?
O8 Mn3 O16 85.9(3) . . ?
O6 Mn3 O16 176.9(3) . . ?
O18 Mn3 Mn2 41.1(2) . . ?
O17 Mn3 Mn2 41.9(2) . . ?
O13 Mn3 Mn2 135.2(2) . . ?
O8 Mn3 Mn2 136.2(2) . . ?
O6 Mn3 Mn2 99.9(2) . . ?
O16 Mn3 Mn2 82.5(2) . . ?
O18 Mn4 O19 172.1(3) . . ?
O18 Mn4 O10 96.8(3) . . ?
O19 Mn4 O10 91.1(3) . . ?
O18 Mn4 O12 92.1(3) . . ?
O19 Mn4 O12 86.3(3) . . ?
O10 Mn4 O12 94.0(4) . . ?
O18 Mn4 N3 92.7(3) . . ?
O19 Mn4 N3 79.4(3) . . ?
O10 Mn4 N3 170.5(3) . . ?
O12 Mn4 N3 85.9(3) . . ?
O18 Mn4 O14 92.0(3) . . ?
O19 Mn4 O14 88.3(3) . . ?
O10 Mn4 O14 95.4(3) . . ?
O12 Mn4 O14 169.2(3) . . ?
N3 Mn4 O14 83.9(3) . . ?
C5 O1 Mn1 119.4(7) . . ?
C6 O3 Mn1 129.1(8) . . ?
C6 O4 Mn2 125.8(8) . . ?
C8 O5 Mn1 126.3(7) . . ?
C8 O6 Mn3 134.8(7) . . ?
C10 O7 Mn1 131.6(7) . . ?
C10 O8 Mn3 130.5(8) . . ?
C12 O9 Mn2 132.7(7) . . ?
C12 O10 Mn4 129.4(7) . . ?
C14 O11 Mn2 131.0(8) . . ?
C14 O12 Mn4 134.1(7) . . ?
C16 O13 Mn3 126.1(7) . . ?
C16 O14 Mn4 129.6(7) . . ?
C18 O15 Mn2 123.9(8) . . ?
C18 O16 Mn3 124.7(8) . . ?
Mn1 O17 Mn3 123.3(4) . . ?
Mn1 O17 Mn2 130.2(4) . . ?
Mn3 O17 Mn2 96.3(3) . . ?
Mn4 O18 Mn2 124.8(4) . . ?
Mn4 O18 Mn3 131.2(4) . . ?
Mn2 O18 Mn3 97.3(3) . . ?
C24 O19 Mn4 118.7(6) . . ?
C41 O21 H21A 109.5 . . ?
C43 O22 H22A 109.5 . . ?
C45 O23 H23A 109.5 . . ?
C47 O24 H24A 109.5 . . ?
C1 N1 C4 118.1(9) . . ?
C1 N1 Mn1 130.8(7) . . ?
C4 N1 Mn1 111.1(7) . . ?
C3 N2 C2 116.4(11) . . ?
C20 N3 C23 118.6(8) . . ?
C20 N3 Mn4 130.3(7) . . ?
C23 N3 Mn4 111.0(7) . . ?
C22 N4 C21 115.2(9) . . ?
C37 N5 C29 112.2(10) . . ?
C37 N5 C33 106.2(9) . . ?
C29 N5 C33 111.7(9) . . ?
C37 N5 C25 111.7(10) . . ?
C29 N5 C25 104.5(8) . . ?
C33 N5 C25 110.7(9) . . ?
N1 C1 C2 121.6(11) . . ?
N1 C1 H1A 119.2 . . ?
C2 C1 H1A 119.2 . . ?
N2 C2 C1 120.6(12) . . ?
N2 C2 H2B 119.7 . . ?
C1 C2 H2B 119.7 . . ?
N2 C3 C4 123.9(12) . . ?
N2 C3 H3A 118.1 . . ?
C4 C3 H3A 118.1 . . ?
N1 C4 C3 119.3(12) . . ?
N1 C4 C5 114.7(9) . . ?
C3 C4 C5 125.9(11) . . ?
O2 C5 O1 123.9(12) . . ?
O2 C5 C4 121.1(11) . . ?
O1 C5 C4 114.9(9) . . ?
O3 C6 O4 126.8(12) . . ?
O3 C6 C7 119.3(12) . . ?
O4 C6 C7 113.7(13) . . ?
C6 C7 H7A 109.5 . . ?
C6 C7 H7B 109.5 . . ?
H7A C7 H7B 109.5 . . ?
C6 C7 H7C 109.5 . . ?
H7A C7 H7C 109.5 . . ?
H7B C7 H7C 109.5 . . ?
O6 C8 O5 126.8(10) . . ?
O6 C8 C9 119.3(11) . . ?
O5 C8 C9 113.9(10) . . ?
C8 C9 H9A 109.5 . . ?
C8 C9 H9B 109.5 . . ?
H9A C9 H9B 109.5 . . ?
C8 C9 H9C 109.5 . . ?
H9A C9 H9C 109.5 . . ?
H9B C9 H9C 109.5 . . ?
O7 C10 O8 126.5(11) . . ?
O7 C10 C11 117.7(10) . . ?
O8 C10 C11 115.8(11) . . ?
C10 C11 H11A 109.5 . . ?
C10 C11 H11B 109.5 . . ?
H11A C11 H11B 109.5 . . ?
C10 C11 H11C 109.5 . . ?
H11A C11 H11C 109.5 . . ?
H11B C11 H11C 109.5 . . ?
O9 C12 O10 127.0(10) . . ?
O9 C12 C13 118.3(11) . . ?
O10 C12 C13 114.6(11) . . ?
C12 C13 H13A 109.5 . . ?
C12 C13 H13B 109.5 . . ?
H13A C13 H13B 109.5 . . ?
C12 C13 H13C 109.5 . . ?
H13A C13 H13C 109.5 . . ?
H13B C13 H13C 109.5 . . ?
O12 C14 O11 124.7(11) . . ?
O12 C14 C15 120.7(10) . . ?
O11 C14 C15 114.6(10) . . ?
C14 C15 H15A 109.5 . . ?
C14 C15 H15B 109.5 . . ?
H15A C15 H15B 109.5 . . ?
C14 C15 H15C 109.5 . . ?
H15A C15 H15C 109.5 . . ?
H15B C15 H15C 109.5 . . ?
O14 C16 O13 124.9(10) . . ?
O14 C16 C17 120.1(13) . . ?
O13 C16 C17 115.0(13) . . ?
C16 C17 H17A 109.5 . . ?
C16 C17 H17B 109.5 . . ?
H17A C17 H17B 109.5 . . ?
C16 C17 H17C 109.5 . . ?
H17A C17 H17C 109.5 . . ?
H17B C17 H17C 109.5 . . ?
O16 C18 O15 125.3(11) . . ?
O16 C18 C19 117.1(13) . . ?
O15 C18 C19 117.6(13) . . ?
C18 C19 H19A 109.5 . . ?
C18 C19 H19B 109.5 . . ?
H19A C19 H19B 109.5 . . ?
C18 C19 H19C 109.5 . . ?
H19A C19 H19C 109.5 . . ?
H19B C19 H19C 109.5 . . ?
N3 C20 C21 120.8(10) . . ?
N3 C20 H20A 119.6 . . ?
C21 C20 H20A 119.6 . . ?
N4 C21 C20 122.9(11) . . ?
N4 C21 H21B 118.6 . . ?
C20 C21 H21B 118.6 . . ?
N4 C22 C23 123.4(10) . . ?
N4 C22 H22B 118.3 . . ?
C23 C22 H22B 118.3 . . ?
N3 C23 C22 119.0(9) . . ?
N3 C23 C24 114.8(8) . . ?
C22 C23 C24 126.1(9) . . ?
O20 C24 O19 124.3(10) . . ?
O20 C24 C23 120.1(9) . . ?
O19 C24 C23 115.6(9) . . ?
C26 C25 N5 116.3(10) . . ?
C26 C25 H25A 108.2 . . ?
N5 C25 H25A 108.2 . . ?
C26 C25 H25B 108.2 . . ?
N5 C25 H25B 108.2 . . ?
H25A C25 H25B 107.4 . . ?
C25 C26 C27 112.0(12) . . ?
C25 C26 H26A 109.2 . . ?
C27 C26 H26A 109.2 . . ?
C25 C26 H26B 109.2 . . ?
C27 C26 H26B 109.2 . . ?
H26A C26 H26B 107.9 . . ?
C28 C27 C26 114.7(16) . . ?
C28 C27 H27A 108.6 . . ?
C26 C27 H27A 108.6 . . ?
C28 C27 H27B 108.6 . . ?
C26 C27 H27B 108.6 . . ?
H27A C27 H27B 107.6 . . ?
C27 C28 H28A 109.5 . . ?
C27 C28 H28B 109.5 . . ?
H28A C28 H28B 109.5 . . ?
C27 C28 H28C 109.5 . . ?
H28A C28 H28C 109.5 . . ?
H28B C28 H28C 109.5 . . ?
N5 C29 C30 116.0(11) . . ?
N5 C29 H29A 108.3 . . ?
C30 C29 H29A 108.3 . . ?
N5 C29 H29B 108.3 . . ?
C30 C29 H29B 108.3 . . ?
H29A C29 H29B 107.4 . . ?
C29 C30 C31 109.6(13) . . ?
C29 C30 H30A 109.8 . . ?
C31 C30 H30A 109.8 . . ?
C29 C30 H30B 109.8 . . ?
C31 C30 H30B 109.8 . . ?
H30A C30 H30B 108.2 . . ?
C32 C31 C30 111.2(16) . . ?
C32 C31 H31A 109.4 . . ?
C30 C31 H31A 109.4 . . ?
C32 C31 H31B 109.4 . . ?
C30 C31 H31B 109.4 . . ?
H31A C31 H31B 108.0 . . ?
C31 C32 H32A 109.5 . . ?
C31 C32 H32B 109.5 . . ?
H32A C32 H32B 109.5 . . ?
C31 C32 H32C 109.5 . . ?
H32A C32 H32C 109.5 . . ?
H32B C32 H32C 109.5 . . ?
C34 C33 N5 116.5(10) . . ?
C34 C33 H33A 108.2 . . ?
N5 C33 H33A 108.2 . . ?
C34 C33 H33B 108.2 . . ?
N5 C33 H33B 108.2 . . ?
H33A C33 H33B 107.3 . . ?
C35 C34 C33 110.5(12) . . ?
C35 C34 H34A 109.5 . . ?
C33 C34 H34A 109.5 . . ?
C35 C34 H34B 109.5 . . ?
C33 C34 H34B 109.5 . . ?
H34A C34 H34B 108.1 . . ?
C34 C35 C36 113.2(14) . . ?
C34 C35 H35A 108.9 . . ?
C36 C35 H35A 108.9 . . ?
C34 C35 H35B 108.9 . . ?
C36 C35 H35B 108.9 . . ?
H35A C35 H35B 107.8 . . ?
C35 C36 H36A 109.5 . . ?
C35 C36 H36B 109.5 . . ?
H36A C36 H36B 109.5 . . ?
C35 C36 H36C 109.5 . . ?
H36A C36 H36C 109.5 . . ?
H36B C36 H36C 109.5 . . ?
N5 C37 C38 116.4(11) . . ?
N5 C37 H37A 108.2 . . ?
C38 C37 H37A 108.2 . . ?
N5 C37 H37B 108.2 . . ?
C38 C37 H37B 108.2 . . ?
H37A C37 H37B 107.3 . . ?
C39 C38 C37 111.5(13) . . ?
C39 C38 H38A 109.3 . . ?
C37 C38 H38A 109.3 . . ?
C39 C38 H38B 109.3 . . ?
C37 C38 H38B 109.3 . . ?
H38A C38 H38B 108.0 . . ?
C38 C39 C40 115.2(18) . . ?
C38 C39 H39A 108.5 . . ?
C40 C39 H39A 108.5 . . ?
C38 C39 H39B 108.5 . . ?
C40 C39 H39B 108.5 . . ?
H39A C39 H39B 107.5 . . ?
C39 C40 H40A 109.5 . . ?
C39 C40 H40B 109.5 . . ?
H40A C40 H40B 109.5 . . ?
C39 C40 H40C 109.5 . . ?
H40A C40 H40C 109.5 . . ?
H40B C40 H40C 109.5 . . ?
O21 C41 C42 109(2) . . ?
O21 C41 H41A 110.0 . . ?
C42 C41 H41A 110.0 . . ?
O21 C41 H41B 110.0 . . ?
C42 C41 H41B 110.0 . . ?
H41A C41 H41B 108.4 . . ?
C41 C42 H42A 109.5 . . ?
C41 C42 H42B 109.5 . . ?
H42A C42 H42B 109.5 . . ?
C41 C42 H42C 109.5 . . ?
H42A C42 H42C 109.5 . . ?
H42B C42 H42C 109.5 . . ?
O22 C43 C44 95.2(17) . . ?
O22 C43 H43A 112.7 . . ?
C44 C43 H43A 112.7 . . ?
O22 C43 H43B 112.7 . . ?
C44 C43 H43B 112.7 . . ?
H43A C43 H43B 110.2 . . ?
C43 C44 H44A 109.5 . . ?
C43 C44 H44B 109.5 . . ?
H44A C44 H44B 109.5 . . ?
C43 C44 H44C 109.5 . . ?
H44A C44 H44C 109.5 . . ?
H44B C44 H44C 109.5 . . ?
O23 C45 C46 109(2) . . ?
O23 C45 H45A 109.9 . . ?
C46 C45 H45A 109.9 . . ?
O23 C45 H45B 109.9 . . ?
C46 C45 H45B 109.9 . . ?
H45A C45 H45B 108.3 . . ?
C45 C46 H46A 109.5 . . ?
C45 C46 H46B 109.5 . . ?
H46A C46 H46B 109.5 . . ?
C45 C46 H46C 109.5 . . ?
H46A C46 H46C 109.5 . . ?
H46B C46 H46C 109.5 . . ?
O24 C47 C48 114(2) . . ?
O24 C47 H47A 108.7 . . ?
C48 C47 H47A 108.7 . . ?
O24 C47 H47B 108.7 . . ?
C48 C47 H47B 108.7 . . ?
H47A C47 H47B 107.6 . . ?
C47 C48 H48A 109.5 . . ?
C47 C48 H48B 109.5 . . ?
H48A C48 H48B 109.5 . . ?
C47 C48 H48C 109.5 . . ?
H48A C48 H48C 109.5 . . ?
H48B C48 H48C 109.5 . . ?

loop_
_geom_bond_atom_site_label_1
_geom_bond_atom_site_label_2
_geom_bond_distance
_geom_bond_site_symmetry_2
_geom_bond_publ_flag
Mn1 O17 1.845(7) . ?
Mn1 O1 1.944(7) . ?
Mn1 O5 1.946(8) . ?
Mn1 N1 2.110(8) . ?
Mn1 O3 2.159(9) . ?
Mn1 O7 2.176(8) . ?
Mn2 O18 1.894(7) . ?
Mn2 O17 1.920(7) . ?
Mn2 O4 1.948(7) . ?
Mn2 O11 1.961(8) . ?
Mn2 O9 2.193(8) . ?
Mn2 O15 2.268(8) . ?
Mn2 Mn3 2.8563(19) . ?
Mn3 O18 1.911(7) . ?
Mn3 O17 1.913(7) . ?
Mn3 O13 1.948(7) . ?
Mn3 O8 1.964(8) . ?
Mn3 O6 2.202(8) . ?
Mn3 O16 2.246(8) . ?
Mn4 O18 1.853(7) . ?
Mn4 O19 1.948(7) . ?
Mn4 O10 1.958(7) . ?
Mn4 O12 2.123(8) . ?
Mn4 N3 2.128(8) . ?
Mn4 O14 2.135(8) . ?
O1 C5 1.290(13) . ?
O2 C5 1.227(13) . ?
O3 C6 1.228(16) . ?
O4 C6 1.294(14) . ?
O5 C8 1.296(13) . ?
O6 C8 1.219(13) . ?
O7 C10 1.220(13) . ?
O8 C10 1.278(13) . ?
O9 C12 1.246(13) . ?
O10 C12 1.277(13) . ?
O11 C14 1.282(13) . ?
O12 C14 1.235(13) . ?
O13 C16 1.289(15) . ?
O14 C16 1.253(15) . ?
O15 C18 1.263(16) . ?
O16 C18 1.253(16) . ?
O19 C24 1.296(12) . ?
O20 C24 1.231(13) . ?
O21 C41 1.443(18) . ?
O21 H21A 0.8200 . ?
O22 C43 1.439(18) . ?
O22 H22A 0.8200 . ?
O23 C45 1.429(18) . ?
O23 H23A 0.8200 . ?
O24 C47 1.370(17) . ?
O24 H24A 0.8200 . ?
N1 C1 1.290(14) . ?
N1 C4 1.360(13) . ?
N2 C3 1.317(17) . ?
N2 C2 1.331(17) . ?
N3 C20 1.308(13) . ?
N3 C23 1.349(12) . ?
N4 C22 1.328(15) . ?
N4 C21 1.337(15) . ?
N5 C37 1.503(17) . ?
N5 C29 1.514(14) . ?
N5 C33 1.533(15) . ?
N5 C25 1.559(14) . ?
C1 C2 1.412(17) . ?
C1 H1A 0.9300 . ?
C2 H2B 0.9300 . ?
C3 C4 1.365(16) . ?
C3 H3A 0.9300 . ?
C4 C5 1.489(17) . ?
C6 C7 1.550(18) . ?
C7 H7A 0.9600 . ?
C7 H7B 0.9600 . ?
C7 H7C 0.9600 . ?
C8 C9 1.511(16) . ?
C9 H9A 0.9600 . ?
C9 H9B 0.9600 . ?
C9 H9C 0.9600 . ?
C10 C11 1.495(17) . ?
C11 H11A 0.9600 . ?
C11 H11B 0.9600 . ?
C11 H11C 0.9600 . ?
C12 C13 1.507(16) . ?
C13 H13A 0.9600 . ?
C13 H13B 0.9600 . ?
C13 H13C 0.9600 . ?
C14 C15 1.505(18) . ?
C15 H15A 0.9600 . ?
C15 H15B 0.9600 . ?
C15 H15C 0.9600 . ?
C16 C17 1.472(17) . ?
C17 H17A 0.9600 . ?
C17 H17B 0.9600 . ?
C17 H17C 0.9600 . ?
C18 C19 1.526(16) . ?
C19 H19A 0.9600 . ?
C19 H19B 0.9600 . ?
C19 H19C 0.9600 . ?
C20 C21 1.384(15) . ?
C20 H20A 0.9300 . ?
C21 H21B 0.9300 . ?
C22 C23 1.396(14) . ?
C22 H22B 0.9300 . ?
C23 C24 1.481(15) . ?
C25 C26 1.483(16) . ?
C25 H25A 0.9700 . ?
C25 H25B 0.9700 . ?
C26 C27 1.50(2) . ?
C26 H26A 0.9700 . ?
C26 H26B 0.9700 . ?
C27 C28 1.46(3) . ?
C27 H27A 0.9700 . ?
C27 H27B 0.9700 . ?
C28 H28A 0.9600 . ?
C28 H28B 0.9600 . ?
C28 H28C 0.9600 . ?
C29 C30 1.515(18) . ?
C29 H29A 0.9700 . ?
C29 H29B 0.9700 . ?
C30 C31 1.55(2) . ?
C30 H30A 0.9700 . ?
C30 H30B 0.9700 . ?
C31 C32 1.46(3) . ?
C31 H31A 0.9700 . ?
C31 H31B 0.9700 . ?
C32 H32A 0.9600 . ?
C32 H32B 0.9600 . ?
C32 H32C 0.9600 . ?
C33 C34 1.516(18) . ?
C33 H33A 0.9700 . ?
C33 H33B 0.9700 . ?
C34 C35 1.502(19) . ?
C34 H34A 0.9700 . ?
C34 H34B 0.9700 . ?
C35 C36 1.52(2) . ?
C35 H35A 0.9700 . ?
C35 H35B 0.9700 . ?
C36 H36A 0.9600 . ?
C36 H36B 0.9600 . ?
C36 H36C 0.9600 . ?
C37 C38 1.525(19) . ?
C37 H37A 0.9700 . ?
C37 H37B 0.9700 . ?
C38 C39 1.48(2) . ?
C38 H38A 0.9700 . ?
C38 H38B 0.9700 . ?
C39 C40 1.48(3) . ?
C39 H39A 0.9700 . ?
C39 H39B 0.9700 . ?
C40 H40A 0.9600 . ?
C40 H40B 0.9600 . ?
C40 H40C 0.9600 . ?
C41 C42 1.446(19) . ?
C41 H41A 0.9700 . ?
C41 H41B 0.9700 . ?
C42 H42A 0.9600 . ?
C42 H42B 0.9600 . ?
C42 H42C 0.9600 . ?
C43 C44 1.542(19) . ?
C43 H43A 0.9700 . ?
C43 H43B 0.9700 . ?
C44 H44A 0.9600 . ?
C44 H44B 0.9600 . ?
C44 H44C 0.9600 . ?
C45 C46 1.50(2) . ?
C45 H45A 0.9700 . ?
C45 H45B 0.9700 . ?
C46 H46A 0.9600 . ?
C46 H46B 0.9600 . ?
C46 H46C 0.9600 . ?
C47 C48 1.445(18) . ?
C47 H47A 0.9700 . ?
C47 H47B 0.9700 . ?
C48 H48A 0.9600 . ?
C48 H48B 0.9600 . ?
C48 H48C 0.9600 . ?

loop_
_geom_hbond_atom_site_label_D
_geom_hbond_atom_site_label_H
_geom_hbond_atom_site_label_A
_geom_hbond_distance_DH
_geom_hbond_distance_HA
_geom_hbond_distance_DA
_geom_hbond_angle_DHA
_geom_hbond_site_symmetry_A
O21 H21A O16 0.82 2.17 2.979(18) 169.6 .
O24 H24A O15 0.82 1.89 2.698(18) 170.4 .
